data_7018599
loop_
_publ_author_name
'Neuschulz, Kai'
'Penning, Miriam'
'Gro\&s, Lynn'
'Kl\"uner, Thorsten'
'Wickleder, Mathias S.'

_publ_section_title
;
 Opening the paddlewheel: unusual coordination of [Mo(2)] dumbbells in the
 chain structures of A[Mo(2)(CF(3)SO(3))(5)]&#x00B7;2CF(3)SO(3)H (A = Na,
 Rb, Cs).
;
_journal_issue 15
_journal_name_full 'Dalton transactions (Cambridge, England : 2003)'
_journal_page_first 4685
_journal_page_last 4691
_journal_paper_doi 10.1039/c2dt12196d
_journal_volume 41
_journal_year 2012
_chemical_formula_moiety '(Cs+), (Mo2+)2, (CF3SO3-)5, (CF3SO3H)2'
_chemical_formula_sum 'C7 H2 Cs F21 Mo2 O21 S7'
_chemical_formula_weight 1370.30
_chemical_name_common
;
Cesium-dimolybdenum(II)-penta(trifluormethanesulfonate)-
trifluormethanesulfonic acid
;
_space_group_IT_number 11
_symmetry_cell_setting monoclinic
_symmetry_Int_Tables_number 11
_symmetry_space_group_name_Hall '-P 2yb'
_symmetry_space_group_name_H-M 'P 1 21/m 1'
_atom_sites_solution_hydrogens geom
_atom_sites_solution_primary direct
_atom_sites_solution_secondary difmap
_audit_creation_method SHELXL-97
_cell_angle_alpha 90.00
_cell_angle_beta 113.476(12)
_cell_angle_gamma 90.00
_cell_formula_units_Z 2
_cell_length_a 11.5840(12)
_cell_length_b 14.9472(8)
_cell_length_c 11.7437(13)
_cell_measurement_reflns_used 451
_cell_measurement_temperature 153(2)
_cell_measurement_theta_max 28.15
_cell_measurement_theta_min 1.9
_cell_volume 1865.1(3)
_computing_cell_refinement 'IPDS I (Stoe & Cie)'
_computing_data_collection 'IPDS I (Stoe & Cie)'
_computing_data_reduction 'X-RED 1.22 (Stoe & Cie 2001)'
_computing_molecular_graphics 'Diamond 3.2e (Brandenburg 2010)'
_computing_publication_material 'SHELX-97 (Sheldrick, 2008)'
_computing_structure_refinement 'SHELXL-97 (Sheldrick, 1997)'
_computing_structure_solution 'SHELXS-97 (Sheldrick, 1990)'
_diffrn_ambient_temperature 153(2)
_diffrn_measured_fraction_theta_full 0.943
_diffrn_measured_fraction_theta_max 0.943
_diffrn_measurement_device_type 'IPDS-I, Stoe & Cie'
_diffrn_measurement_method '\f Scans'
_diffrn_radiation_monochromator graphite
_diffrn_radiation_probe x-ray
_diffrn_radiation_source 'fine-focus sealed tube'
_diffrn_radiation_type MoK\a
_diffrn_radiation_wavelength 0.71073
_diffrn_reflns_av_R_equivalents 0.0784
_diffrn_reflns_av_sigmaI/netI 0.0969
_diffrn_reflns_limit_h_max 15
_diffrn_reflns_limit_h_min -15
_diffrn_reflns_limit_k_max 18
_diffrn_reflns_limit_k_min -18
_diffrn_reflns_limit_l_max 15
_diffrn_reflns_limit_l_min -15
_diffrn_reflns_number 24977
_diffrn_reflns_theta_full 28.32
_diffrn_reflns_theta_max 28.32
_diffrn_reflns_theta_min 3.32
_exptl_absorpt_coefficient_mu 2.204
_exptl_absorpt_correction_T_max 0.8747
_exptl_absorpt_correction_T_min 0.7599
_exptl_absorpt_correction_type numerical
_exptl_absorpt_process_details 'X-RED 1.22 (Stoe & Cie 2001)'
_exptl_crystal_colour orange
_exptl_crystal_density_diffrn 2.440
_exptl_crystal_density_method 'not measured'
_exptl_crystal_description needle
_exptl_crystal_F_000 1304
_exptl_crystal_size_max 0.26
_exptl_crystal_size_mid 0.08
_exptl_crystal_size_min 0.03
_refine_diff_density_max 0.868
_refine_diff_density_min -0.886
_refine_diff_density_rms 0.111
_refine_ls_extinction_method none
_refine_ls_goodness_of_fit_ref 0.728
_refine_ls_hydrogen_treatment mixed
_refine_ls_matrix_type full
_refine_ls_number_parameters 289
_refine_ls_number_reflns 4543
_refine_ls_number_restraints 0
_refine_ls_restrained_S_all 0.728
_refine_ls_R_factor_all 0.0596
_refine_ls_R_factor_gt 0.0268
_refine_ls_shift/su_max 0.001
_refine_ls_shift/su_mean 0.000
_refine_ls_structure_factor_coef Fsqd
_refine_ls_weighting_details 'calc w=1/[\s^2^(Fo^2^)+(0.0182P)^2^+0.0000P] where P=(Fo^2^+2Fc^2^)/3'
_refine_ls_weighting_scheme calc
_refine_ls_wR_factor_gt 0.0485
_refine_ls_wR_factor_ref 0.0525
_reflns_number_gt 2767
_reflns_number_total 4543
_reflns_threshold_expression >2sigma(I)
_cod_data_source_file c2dt12196d.txt
_cod_data_source_block c:\mpa4c\mpa4c
_cod_original_sg_symbol_H-M 'P 21/m'
_cod_database_code 7018599

loop_
_symmetry_equiv_pos_as_xyz
'x, y, z'
'-x, y+1/2, -z'
'-x, -y, -z'
'x, -y-1/2, z'

loop_
_atom_site_label
_atom_site_type_symbol
_atom_site_fract_x
_atom_site_fract_y
_atom_site_fract_z
_atom_site_U_iso_or_equiv
_atom_site_adp_type
_atom_site_occupancy
_atom_site_symmetry_multiplicity
_atom_site_calc_flag
_atom_site_refinement_flags
Mo1 Mo 0.97533(3) 0.17846(2) 0.55730(3) 0.01564(7) Uani 1 1 d .
Cs1 Cs 1.05045(3) 0.2500 0.10159(3) 0.02420(9) Uani 1 2 d S
S2 S 0.81848(11) 0.2500 0.70424(12) 0.0187(3) Uani 1 2 d S
S1 S 1.19180(12) 0.2500 0.80465(12) 0.0197(3) Uani 1 2 d S
S3 S 0.79985(12) 0.2500 0.30126(13) 0.0228(3) Uani 1 2 d S
S4 S 1.13277(8) 0.06815(6) 0.41497(9) 0.01801(19) Uani 1 1 d .
O32 O 0.8196(2) 0.16934(18) 0.3792(2) 0.0226(6) Uani 1 1 d .
O43 O 1.1001(2) 0.14899(17) 0.4668(2) 0.0213(6) Uani 1 1 d .
O22 O 0.8471(2) 0.16997(18) 0.6476(2) 0.0216(6) Uani 1 1 d .
O12 O 1.1297(2) 0.16902(18) 0.7355(2) 0.0222(6) Uani 1 1 d .
O11 O 1.2175(3) 0.2500 0.9329(3) 0.0291(9) Uani 1 2 d S
F231 F 0.6091(2) 0.1783(2) 0.6872(3) 0.0517(8) Uani 1 1 d .
O41 O 1.0642(3) -0.00975(19) 0.4195(3) 0.0303(7) Uani 1 1 d .
O21 O 0.8635(3) 0.2500 0.8360(4) 0.0287(9) Uani 1 2 d S
F232 F 0.5955(3) 0.2500 0.5249(4) 0.0580(12) Uani 1 2 d S
F443 F 1.2992(3) 0.0357(2) 0.6366(3) 0.0791(12) Uani 1 1 d .
F442 F 1.3364(2) -0.0258(2) 0.4870(3) 0.0786(12) Uani 1 1 d .
F441 F 1.3669(3) 0.1141(2) 0.5237(4) 0.0791(12) Uani 1 1 d .
F131 F 1.4092(2) 0.17799(19) 0.8470(2) 0.0429(6) Uani 1 1 d .
F332 F 0.6013(3) 0.1779(2) 0.1368(3) 0.0652(9) Uani 1 1 d .
F132 F 1.3293(3) 0.2500 0.6757(3) 0.0352(8) Uani 1 2 d S
O42 O 1.1422(3) 0.0859(2) 0.2987(3) 0.0359(7) Uani 1 1 d .
O31 O 0.8597(4) 0.2500 0.2168(4) 0.0320(10) Uani 1 2 d S
S5 S 1.17951(9) -0.01228(7) 0.03869(10) 0.0271(2) Uani 1 1 d .
O53 O 1.1870(3) -0.0418(2) 0.1665(3) 0.0344(8) Uani 1 1 d .
H531 H 1.171(4) -0.002(4) 0.200(5) 0.041 Uiso 1 1 d .
F331 F 0.5664(3) 0.2500 0.2781(4) 0.0599(13) Uani 1 2 d S
O52 O 1.1100(3) 0.0670(2) -0.0008(3) 0.0357(7) Uani 1 1 d .
O51 O 1.1558(4) -0.0875(2) -0.0379(3) 0.0533(10) Uani 1 1 d .
F541 F 1.4187(3) -0.0477(3) 0.1298(4) 0.0927(14) Uani 1 1 d .
F543 F 1.3576(3) 0.0420(3) -0.0226(4) 0.0862(13) Uani 1 1 d .
C23 C 0.6463(5) 0.2500 0.6471(6) 0.0289(14) Uani 1 2 d S
C13 C 1.3450(5) 0.2500 0.7936(5) 0.0246(12) Uani 1 2 d S
F542 F 1.3723(3) 0.0874(3) 0.1558(4) 0.0908(13) Uani 1 1 d .
C33 C 0.6304(6) 0.2500 0.2081(6) 0.0386(16) Uani 1 2 d S
C44 C 1.2943(4) 0.0472(4) 0.5223(5) 0.0477(14) Uani 1 1 d .
C54 C 1.3430(5) 0.0186(4) 0.0778(6) 0.0538(15) Uani 1 1 d .

loop_
_atom_site_aniso_label
_atom_site_aniso_U_11
_atom_site_aniso_U_22
_atom_site_aniso_U_33
_atom_site_aniso_U_23
_atom_site_aniso_U_13
_atom_site_aniso_U_12
Mo1 0.01984(14) 0.00876(18) 0.01967(16) -0.00055(14) 0.00929(12) -0.00064(13)
Cs1 0.0355(2) 0.0165(2) 0.02310(19) 0.000 0.01427(15) 0.000
S2 0.0201(6) 0.0135(8) 0.0251(7) 0.000 0.0115(5) 0.000
S1 0.0249(6) 0.0151(8) 0.0192(7) 0.000 0.0087(5) 0.000
S3 0.0230(6) 0.0205(9) 0.0230(7) 0.000 0.0071(5) 0.000
S4 0.0223(4) 0.0124(6) 0.0219(5) -0.0017(4) 0.0116(4) 0.0008(3)
O32 0.0247(13) 0.0162(16) 0.0228(14) -0.0005(12) 0.0051(11) -0.0047(11)
O43 0.0267(14) 0.0127(16) 0.0295(16) -0.0024(11) 0.0166(12) 0.0005(10)
O22 0.0279(13) 0.0109(16) 0.0314(15) 0.0000(12) 0.0173(11) 0.0000(11)
O12 0.0275(13) 0.0134(16) 0.0237(14) 0.0027(11) 0.0082(11) 0.0007(11)
O11 0.038(2) 0.027(3) 0.023(2) 0.000 0.0130(18) 0.000
F231 0.0269(12) 0.0426(19) 0.085(2) 0.0183(16) 0.0214(13) -0.0090(12)
O41 0.0427(16) 0.0140(18) 0.0436(19) -0.0040(13) 0.0271(14) -0.0031(12)
O21 0.036(2) 0.023(3) 0.024(2) 0.000 0.0085(17) 0.000
F232 0.034(2) 0.088(4) 0.035(2) 0.000 -0.0038(17) 0.000
F443 0.086(2) 0.077(3) 0.0360(18) -0.0112(17) -0.0160(17) 0.0338(19)
F442 0.0353(15) 0.067(3) 0.101(3) -0.050(2) -0.0070(16) 0.0260(14)
F441 0.0315(15) 0.073(3) 0.125(3) -0.059(2) 0.0238(17) -0.0184(15)
F131 0.0358(13) 0.0391(18) 0.0535(16) 0.0191(14) 0.0174(12) 0.0163(12)
F332 0.0438(15) 0.079(3) 0.0534(19) -0.0280(18) -0.0013(13) -0.0146(16)
F132 0.0422(19) 0.040(3) 0.032(2) 0.000 0.0231(16) 0.000
O42 0.065(2) 0.024(2) 0.0306(17) 0.0025(13) 0.0319(16) 0.0031(14)
O31 0.043(2) 0.028(3) 0.031(2) 0.000 0.0211(19) 0.000
S5 0.0362(5) 0.0190(7) 0.0337(6) -0.0027(4) 0.0219(5) -0.0026(4)
O53 0.058(2) 0.019(2) 0.0372(18) 0.0030(13) 0.0304(15) 0.0066(14)
F331 0.0240(18) 0.105(4) 0.051(3) 0.000 0.0150(18) 0.000
O52 0.0451(17) 0.029(2) 0.0346(17) 0.0041(14) 0.0177(14) 0.0037(14)
O51 0.091(3) 0.030(2) 0.053(2) -0.0129(17) 0.044(2) -0.0105(18)
F541 0.0546(19) 0.090(3) 0.147(4) 0.065(3) 0.054(2) 0.0355(19)
F543 0.080(2) 0.090(3) 0.127(3) 0.050(2) 0.082(2) 0.018(2)
C23 0.026(3) 0.027(4) 0.033(4) 0.000 0.011(3) 0.000
C13 0.032(3) 0.018(4) 0.024(3) 0.000 0.011(2) 0.000
F542 0.054(2) 0.075(3) 0.125(4) -0.016(3) 0.016(2) -0.0313(18)
C33 0.033(3) 0.040(5) 0.032(4) 0.000 0.001(3) 0.000
C44 0.029(2) 0.043(4) 0.059(4) -0.028(3) 0.005(2) 0.008(2)
C54 0.042(3) 0.043(4) 0.085(4) 0.020(3) 0.034(3) 0.010(2)

loop_
_atom_type_symbol
_atom_type_description
_atom_type_scat_dispersion_real
_atom_type_scat_dispersion_imag
_atom_type_scat_source
Cs Cs -0.3680 2.1192 'International Tables Vol C Tables 4.2.6.8 and 6.1.1.4'
Mo Mo -1.6832 0.6857 'International Tables Vol C Tables 4.2.6.8 and 6.1.1.4'
S S 0.1246 0.1234 'International Tables Vol C Tables 4.2.6.8 and 6.1.1.4'
F F 0.0171 0.0103 'International Tables Vol C Tables 4.2.6.8 and 6.1.1.4'
O O 0.0106 0.0060 'International Tables Vol C Tables 4.2.6.8 and 6.1.1.4'
C C 0.0033 0.0016 'International Tables Vol C Tables 4.2.6.8 and 6.1.1.4'
H H 0.0000 0.0000 'International Tables Vol C Tables 4.2.6.8 and 6.1.1.4'

loop_
_geom_angle_atom_site_label_1
_geom_angle_atom_site_label_2
_geom_angle_atom_site_label_3
_geom_angle
_geom_angle_site_symmetry_1
_geom_angle_site_symmetry_3
Mo1 Mo1 O22 93.39(7) 4_565 .
Mo1 Mo1 O12 93.77(7) 4_565 .
O22 Mo1 O12 89.22(9) . .
Mo1 Mo1 O43 101.80(7) 4_565 .
O22 Mo1 O43 164.80(10) . .
O12 Mo1 O43 90.30(10) . .
Mo1 Mo1 O32 93.63(7) 4_565 .
O22 Mo1 O32 89.94(10) . .
O12 Mo1 O32 172.60(10) . .
O43 Mo1 O32 88.58(10) . .
O21 Cs1 O31 96.43(11) 1_554 .
O21 Cs1 O52 77.42(6) 1_554 4_565
O31 Cs1 O52 118.60(6) . 4_565
O21 Cs1 O52 77.42(6) 1_554 .
O31 Cs1 O52 118.60(6) . .
O52 Cs1 O52 119.15(11) 4_565 .
O21 Cs1 O42 129.46(6) 1_554 4_565
O31 Cs1 O42 76.74(7) . 4_565
O52 Cs1 O42 63.89(7) 4_565 4_565
O52 Cs1 O42 149.62(8) . 4_565
O21 Cs1 O42 129.46(6) 1_554 .
O31 Cs1 O42 76.74(7) . .
O52 Cs1 O42 149.62(8) 4_565 .
O52 Cs1 O42 63.89(7) . .
O42 Cs1 O42 98.13(11) 4_565 .
O21 Cs1 O11 74.17(10) 1_554 1_554
O31 Cs1 O11 170.60(10) . 1_554
O52 Cs1 O11 60.05(6) 4_565 1_554
O52 Cs1 O11 60.05(5) . 1_554
O42 Cs1 O11 109.06(6) 4_565 1_554
O42 Cs1 O11 109.06(6) . 1_554
O21 Cs1 O51 66.74(8) 1_554 3_755
O31 Cs1 O51 60.30(7) . 3_755
O52 Cs1 O51 143.24(9) 4_565 3_755
O52 Cs1 O51 61.53(8) . 3_755
O42 Cs1 O51 136.41(8) 4_565 3_755
O42 Cs1 O51 66.72(9) . 3_755
O11 Cs1 O51 114.50(7) 1_554 3_755
O21 Cs1 O51 66.74(8) 1_554 2_755
O31 Cs1 O51 60.30(7) . 2_755
O52 Cs1 O51 61.53(8) 4_565 2_755
O52 Cs1 O51 143.24(9) . 2_755
O42 Cs1 O51 66.72(9) 4_565 2_755
O42 Cs1 O51 136.41(8) . 2_755
O11 Cs1 O51 114.50(7) 1_554 2_755
O51 Cs1 O51 95.63(13) 3_755 2_755
O21 S2 O22 116.20(13) . 4_565
O21 S2 O22 116.20(13) . .
O22 S2 O22 109.0(2) 4_565 .
O21 S2 C23 105.8(3) . .
O22 S2 C23 104.08(15) 4_565 .
O22 S2 C23 104.08(15) . .
O11 S1 O12 115.85(13) . .
O11 S1 O12 115.85(13) . 4_565
O12 S1 O12 110.3(2) . 4_565
O11 S1 C13 106.1(2) . .
O12 S1 C13 103.57(14) . .
O12 S1 C13 103.57(14) 4_565 .
O31 S3 O32 115.83(13) . 4_565
O31 S3 O32 115.83(13) . .
O32 S3 O32 109.6(2) 4_565 .
O31 S3 C33 106.8(3) . .
O32 S3 C33 103.62(16) 4_565 .
O32 S3 C33 103.62(16) . .
O41 S4 O42 116.19(18) . .
O41 S4 O43 114.74(15) . .
O42 S4 O43 111.81(17) . .
O41 S4 C44 105.6(2) . .
O42 S4 C44 104.1(2) . .
O43 S4 C44 102.60(18) . .
S3 O32 Mo1 114.42(15) . .
S4 O43 Mo1 134.98(16) . .
S2 O22 Mo1 120.09(15) . .
S1 O12 Mo1 121.09(15) . .
S1 O11 Cs1 136.1(2) . 1_556
S2 O21 Cs1 158.3(2) . 1_556
S4 O42 Cs1 133.56(16) . .
S3 O31 Cs1 164.4(2) . .
O51 S5 O52 121.8(2) . .
O51 S5 O53 108.6(2) . .
O52 S5 O53 111.57(18) . .
O51 S5 C54 106.5(3) . .
O52 S5 C54 105.8(2) . .
O53 S5 C54 100.3(2) . .
S5 O52 Cs1 141.75(18) . .
S5 O51 Cs1 132.97(19) . 3_755
F231 C23 F231 109.7(5) 4_565 .
F231 C23 F232 108.9(3) 4_565 .
F231 C23 F232 108.9(3) . .
F231 C23 S2 109.5(3) 4_565 .
F231 C23 S2 109.5(3) . .
F232 C23 S2 110.3(4) . .
F131 C13 F131 109.7(5) 4_565 .
F131 C13 F132 108.3(3) 4_565 .
F131 C13 F132 108.3(3) . .
F131 C13 S1 110.3(3) 4_565 .
F131 C13 S1 110.3(3) . .
F132 C13 S1 109.9(4) . .
F331 C33 F332 109.4(4) . .
F331 C33 F332 109.4(4) . 4_565
F332 C33 F332 109.1(6) . 4_565
F331 C33 S3 111.5(4) . .
F332 C33 S3 108.7(3) . .
F332 C33 S3 108.7(3) 4_565 .
F441 C44 F442 108.6(4) . .
F441 C44 F443 108.6(4) . .
F442 C44 F443 109.6(5) . .
F441 C44 S4 110.9(4) . .
F442 C44 S4 109.3(3) . .
F443 C44 S4 109.9(3) . .
F541 C54 F543 108.9(5) . .
F541 C54 F542 109.0(5) . .
F543 C54 F542 109.1(5) . .
F541 C54 S5 111.3(4) . .
F543 C54 S5 109.7(4) . .
F542 C54 S5 108.9(4) . .

loop_
_geom_bond_atom_site_label_1
_geom_bond_atom_site_label_2
_geom_bond_distance
_geom_bond_site_symmetry_2
Mo1 Mo1 2.1387(7) 4_565
Mo1 O22 2.145(2) .
Mo1 O12 2.148(2) .
Mo1 O43 2.154(2) .
Mo1 O32 2.154(2) .
Cs1 O21 3.006(4) 1_554
Cs1 O31 3.016(4) .
Cs1 O52 3.173(3) 4_565
Cs1 O52 3.173(3) .
Cs1 O42 3.247(3) 4_565
Cs1 O42 3.247(3) .
Cs1 O11 3.274(4) 1_554
Cs1 O51 3.278(3) 3_755
Cs1 O51 3.278(3) 2_755
S2 O21 1.422(4) .
S2 O22 1.470(3) 4_565
S2 O22 1.470(3) .
S2 C23 1.833(5) .
S1 O11 1.415(4) .
S1 O12 1.475(3) .
S1 O12 1.475(3) 4_565
S1 C13 1.830(5) .
S3 O31 1.418(4) .
S3 O32 1.476(3) 4_565
S3 O32 1.476(3) .
S3 C33 1.828(6) .
S4 O41 1.422(3) .
S4 O42 1.438(3) .
S4 O43 1.468(3) .
S4 C44 1.819(4) .
O11 Cs1 3.274(4) 1_556
F231 C23 1.310(4) .
O21 Cs1 3.006(4) 1_556
F232 C23 1.316(7) .
F443 C44 1.332(7) .
F442 C44 1.327(5) .
F441 C44 1.303(6) .
F131 C13 1.316(4) .
F332 C33 1.324(5) .
F132 C13 1.323(6) .
S5 O51 1.397(3) .
S5 O52 1.403(3) .
S5 O53 1.533(3) .
S5 C54 1.822(5) .
F331 C33 1.308(8) .
O51 Cs1 3.278(3) 3_755
F541 C54 1.303(6) .
F543 C54 1.303(7) .
C23 F231 1.310(4) 4_565
C13 F131 1.316(4) 4_565
F542 C54 1.328(7) .
C33 F332 1.324(5) 4_565

loop_
_geom_torsion_atom_site_label_1
_geom_torsion_atom_site_label_2
_geom_torsion_atom_site_label_3
_geom_torsion_atom_site_label_4
_geom_torsion
_geom_torsion_site_symmetry_1
_geom_torsion_site_symmetry_4
O31 S3 O32 Mo1 93.1(2) . .
O32 S3 O32 Mo1 -40.2(2) 4_565 .
C33 S3 O32 Mo1 -150.3(2) . .
Mo1 Mo1 O32 S3 21.88(16) 4_565 .
O22 Mo1 O32 S3 115.28(17) . .
O12 Mo1 O32 S3 -161.2(7) . .
O43 Mo1 O32 S3 -79.85(17) . .
O41 S4 O43 Mo1 3.1(3) . .
O42 S4 O43 Mo1 138.1(2) . .
C44 S4 O43 Mo1 -110.9(3) . .
Mo1 Mo1 O43 S4 -168.5(2) 4_565 .
O22 Mo1 O43 S4 9.5(5) . .
O12 Mo1 O43 S4 97.6(2) . .
O32 Mo1 O43 S4 -75.0(2) . .
O21 S2 O22 Mo1 -111.9(2) . .
O22 S2 O22 Mo1 21.6(3) 4_565 .
C23 S2 O22 Mo1 132.2(2) . .
Mo1 Mo1 O22 S2 -12.39(16) 4_565 .
O12 Mo1 O22 S2 81.33(18) . .
O43 Mo1 O22 S2 169.6(3) . .
O32 Mo1 O22 S2 -106.02(17) . .
O11 S1 O12 Mo1 135.8(2) . .
O12 S1 O12 Mo1 1.8(3) 4_565 .
C13 S1 O12 Mo1 -108.5(2) . .
Mo1 Mo1 O12 S1 -1.00(16) 4_565 .
O22 Mo1 O12 S1 -94.35(17) . .
O43 Mo1 O12 S1 100.84(17) . .
O32 Mo1 O12 S1 -177.9(7) . .
O12 S1 O11 Cs1 -65.73(14) . 1_556
O12 S1 O11 Cs1 65.73(14) 4_565 1_556
C13 S1 O11 Cs1 180.0 . 1_556
O22 S2 O21 Cs1 -65.11(14) 4_565 1_556
O22 S2 O21 Cs1 65.11(14) . 1_556
C23 S2 O21 Cs1 180.000(2) . 1_556
O41 S4 O42 Cs1 118.6(2) . .
O43 S4 O42 Cs1 -15.7(3) . .
C44 S4 O42 Cs1 -125.8(2) . .
O21 Cs1 O42 S4 -116.7(2) 1_554 .
O31 Cs1 O42 S4 -29.3(2) . .
O52 Cs1 O42 S4 95.5(3) 4_565 .
O52 Cs1 O42 S4 -160.9(3) . .
O42 Cs1 O42 S4 44.9(3) 4_565 .
O11 Cs1 O42 S4 158.4(2) 1_554 .
O51 Cs1 O42 S4 -92.4(2) 3_755 .
O51 Cs1 O42 S4 -19.7(3) 2_755 .
O32 S3 O31 Cs1 65.20(14) 4_565 .
O32 S3 O31 Cs1 -65.20(14) . .
C33 S3 O31 Cs1 180.000(1) . .
O21 Cs1 O31 S3 180.0 1_554 .
O52 Cs1 O31 S3 -100.85(7) 4_565 .
O52 Cs1 O31 S3 100.85(7) . .
O42 Cs1 O31 S3 -50.91(6) 4_565 .
O42 Cs1 O31 S3 50.91(6) . .
O11 Cs1 O31 S3 180.0 1_554 .
O51 Cs1 O31 S3 121.45(9) 3_755 .
O51 Cs1 O31 S3 -121.45(9) 2_755 .
O51 S5 O52 Cs1 164.7(2) . .
O53 S5 O52 Cs1 34.3(3) . .
C54 S5 O52 Cs1 -73.8(3) . .
O21 Cs1 O52 S5 -170.2(3) 1_554 .
O31 Cs1 O52 S5 -79.7(3) . .
O52 Cs1 O52 S5 122.1(2) 4_565 .
O42 Cs1 O52 S5 34.7(4) 4_565 .
O42 Cs1 O52 S5 -23.6(3) . .
O11 Cs1 O52 S5 111.0(3) 1_554 .
O51 Cs1 O52 S5 -100.0(3) 3_755 .
O51 Cs1 O52 S5 -157.4(2) 2_755 .
O52 S5 O51 Cs1 -82.7(3) . 3_755
O53 S5 O51 Cs1 49.0(3) . 3_755
C54 S5 O51 Cs1 156.2(3) . 3_755
O21 S2 C23 F231 60.2(3) . 4_565
O22 S2 C23 F231 -62.8(4) 4_565 4_565
O22 S2 C23 F231 -176.9(3) . 4_565
O21 S2 C23 F231 -60.2(3) . .
O22 S2 C23 F231 176.9(3) 4_565 .
O22 S2 C23 F231 62.8(4) . .
O21 S2 C23 F232 180.0 . .
O22 S2 C23 F232 57.05(12) 4_565 .
O22 S2 C23 F232 -57.05(12) . .
O11 S1 C13 F131 -60.7(3) . 4_565
O12 S1 C13 F131 176.9(3) . 4_565
O12 S1 C13 F131 61.8(4) 4_565 4_565
O11 S1 C13 F131 60.7(3) . .
O12 S1 C13 F131 -61.8(4) . .
O12 S1 C13 F131 -176.9(3) 4_565 .
O11 S1 C13 F132 180.000(1) . .
O12 S1 C13 F132 57.57(12) . .
O12 S1 C13 F132 -57.57(12) 4_565 .
O31 S3 C33 F331 180.0 . .
O32 S3 C33 F331 -57.21(13) 4_565 .
O32 S3 C33 F331 57.21(13) . .
O31 S3 C33 F332 59.3(4) . .
O32 S3 C33 F332 -177.9(4) 4_565 .
O32 S3 C33 F332 -63.5(5) . .
O31 S3 C33 F332 -59.3(4) . 4_565
O32 S3 C33 F332 63.5(5) 4_565 4_565
O32 S3 C33 F332 177.9(4) . 4_565
O41 S4 C44 F441 178.6(3) . .
O42 S4 C44 F441 55.7(4) . .
O43 S4 C44 F441 -60.9(4) . .
O41 S4 C44 F442 58.9(5) . .
O42 S4 C44 F442 -63.9(5) . .
O43 S4 C44 F442 179.4(4) . .
O41 S4 C44 F443 -61.4(4) . .
O42 S4 C44 F443 175.8(4) . .
O43 S4 C44 F443 59.1(4) . .
O51 S5 C54 F541 -56.7(5) . .
O52 S5 C54 F541 172.4(4) . .
O53 S5 C54 F541 56.4(5) . .
O51 S5 C54 F543 63.8(5) . .
O52 S5 C54 F543 -67.1(5) . .
O53 S5 C54 F543 176.9(4) . .
O51 S5 C54 F542 -176.9(4) . .
O52 S5 C54 F542 52.2(5) . .
O53 S5 C54 F542 -63.9(4) . .
